data_7057280
loop_
_publ_author_name
'Villa-P\'erez, C.'
'Ortega, I. C.'
'V\'elez-Mac\'ias, A.'
'Pay\'an, A. M.'
'Echeverr\'ia, G. A.'
'Soria, D. B.'
'Valencia-Uribe, G. C.'

_publ_section_title
;
 Crystal structure, physicochemical properties, Hirshfeld surface analysis
 and antibacterial activity assays of transition metal complexes of
 6-methoxyquinoline
;
_journal_issue 9
_journal_name_full 'New Journal of Chemistry'
_journal_page_first 7166
_journal_paper_doi 10.1039/C8NJ00661J
_journal_volume 42
_journal_year 2018
_chemical_formula_moiety 'Ni1, Cl2, (C10 H9 N1 O1)2'
_chemical_formula_sum 'C20 H18 Cl2 N2 Ni O2'
_chemical_formula_weight 447.97
_space_group_IT_number 14
_space_group_name_Hall '-P 2ybc'
_space_group_name_H-M_alt 'P 1 21/c 1'
_symmetry_cell_setting monoclinic
_symmetry_Int_Tables_number 14
_symmetry_space_group_name_Hall '-P 2ybc'
_symmetry_space_group_name_H-M 'P 1 21/c 1'
_atom_sites_solution_hydrogens difmap
_audit_creation_date 2017-12-28T14:27:50-00:00
_audit_creation_method 'WinGX routine CIF_UPDATE'
_audit_update_record
;
2017-12-29 deposited with the CCDC.
2018-04-06 downloaded from the CCDC.
;
_cell_angle_alpha 90
_cell_angle_beta 91.770(3)
_cell_angle_gamma 90
_cell_formula_units_Z 4
_cell_length_a 10.3725(4)
_cell_length_b 15.1031(6)
_cell_length_c 12.5383(4)
_cell_measurement_reflns_used 2710
_cell_measurement_temperature 297(2)
_cell_measurement_theta_max 29.1137
_cell_measurement_theta_min 3.2445
_cell_volume 1963.27(13)
_computing_cell_refinement
;
        CrysAlisPro, Agilent Technologies,
        Version 1.171.36.20 (release 27-06-2012 CrysAlis171 .NET)
        (compiled Jul 11 2012,15:38:31)
;
_computing_data_collection
;
        CrysAlisPro, Agilent Technologies,
        Version 1.171.36.20 (release 27-06-2012 CrysAlis171 .NET)
        (compiled Jul 11 2012,15:38:31)
;
_computing_data_reduction
;
        CrysAlisPro, Agilent Technologies,
        Version 1.171.36.20 (release 27-06-2012 CrysAlis171 .NET)
        (compiled Jul 11 2012,15:38:31)
;
_computing_structure_refinement 'SHELXL-2014/7 (Sheldrick, 2014)'
_diffrn_ambient_temperature 297(2)
_diffrn_detector_area_resol_mean 16.0604
_diffrn_measured_fraction_theta_full 0.998
_diffrn_measured_fraction_theta_max 0.853
_diffrn_measurement_device_type 'Xcalibur, Eos, Gemini'
_diffrn_measurement_method '\w scans'
_diffrn_orient_matrix_UB_11 -0.0382096
_diffrn_orient_matrix_UB_12 0.0347894
_diffrn_orient_matrix_UB_13 0.0201453
_diffrn_orient_matrix_UB_21 0.0479898
_diffrn_orient_matrix_UB_22 0.0310568
_diffrn_orient_matrix_UB_23 -0.0137234
_diffrn_orient_matrix_UB_31 -0.0302697
_diffrn_orient_matrix_UB_32 0.0053539
_diffrn_orient_matrix_UB_33 -0.0511194
_diffrn_radiation_monochromator graphite
_diffrn_radiation_type MoK\a
_diffrn_radiation_wavelength 0.71073
_diffrn_reflns_av_R_equivalents 0.0253
_diffrn_reflns_av_unetI/netI 0.0403
_diffrn_reflns_Laue_measured_fraction_full 0.998
_diffrn_reflns_Laue_measured_fraction_max 0.853
_diffrn_reflns_limit_h_max 12
_diffrn_reflns_limit_h_min -13
_diffrn_reflns_limit_k_max 19
_diffrn_reflns_limit_k_min -17
_diffrn_reflns_limit_l_max 16
_diffrn_reflns_limit_l_min -16
_diffrn_reflns_number 9827
_diffrn_reflns_point_group_measured_fraction_full 0.998
_diffrn_reflns_point_group_measured_fraction_max 0.853
_diffrn_reflns_theta_full 25.242
_diffrn_reflns_theta_max 29.178
_diffrn_reflns_theta_min 3.251
_exptl_absorpt_coefficient_mu 1.278
_exptl_absorpt_correction_T_max 1
_exptl_absorpt_correction_T_min 0.90687
_exptl_absorpt_correction_type multi-scan
_exptl_absorpt_process_details
;
        CrysAlisPro, Agilent Technologies,
        Version 1.171.36.20 (release 27-06-2012 CrysAlis171 .NET)
        (compiled Jul 11 2012,15:38:31)
        Empirical absorption correction using spherical harmonics,
 implemented in SCALE3 ABSPACK scaling algorithm.
;
_exptl_crystal_colour violet
_exptl_crystal_density_diffrn 1.516
_exptl_crystal_description fragment
_exptl_crystal_F_000 920
_exptl_crystal_size_max 0.503
_exptl_crystal_size_mid 0.227
_exptl_crystal_size_min 0.190
_refine_diff_density_max 0.252
_refine_diff_density_min -0.358
_refine_diff_density_rms 0.054
_refine_ls_extinction_method none
_refine_ls_goodness_of_fit_ref 1.04
_refine_ls_hydrogen_treatment refall
_refine_ls_matrix_type full
_refine_ls_number_parameters 316
_refine_ls_number_reflns 4529
_refine_ls_number_restraints 12
_refine_ls_restrained_S_all 1.039
_refine_ls_R_factor_all 0.056
_refine_ls_R_factor_gt 0.0363
_refine_ls_shift/su_max 0.001
_refine_ls_shift/su_mean 0
_refine_ls_structure_factor_coef Fsqd
_refine_ls_weighting_details 'w=1/[\s^2^(Fo^2^)+(0.0313P)^2^+0.5921P] where P=(Fo^2^+2Fc^2^)/3'
_refine_ls_weighting_scheme calc
_refine_ls_wR_factor_gt 0.0754
_refine_ls_wR_factor_ref 0.0861
_reflns_Friedel_coverage 0
_reflns_number_gt 3447
_reflns_number_total 4529
_reflns_threshold_expression 'I > 2\s(I)'
_cod_data_source_file c8nj00661j2.cif
_cod_data_source_block ni6mq
_cod_depositor_comments 'Adding full bibliography for 7057277--7057281.cif.'
_cod_original_sg_symbol_H-M 'P 21/c'
_cod_database_code 7057280

loop_
_symmetry_equiv_pos_as_xyz
'x, y, z'
'-x, y+1/2, -z+1/2'
'-x, -y, -z'
'x, -y-1/2, z-1/2'

loop_
_atom_site_label
_atom_site_type_symbol
_atom_site_fract_x
_atom_site_fract_y
_atom_site_fract_z
_atom_site_U_iso_or_equiv
_atom_site_adp_type
_atom_site_occupancy
_atom_site_site_symmetry_order
_atom_site_calc_flag
_atom_site_refinement_flags_posn
Ni1 Ni 0.79968(3) 0.09014(2) 0.69988(2) 0.03940(10) Uani 1 1 d .
Cl1 Cl 0.89469(7) 0.12327(5) 0.54668(5) 0.05432(18) Uani 1 1 d .
Cl2 Cl 0.74401(7) 0.19894(5) 0.81035(6) 0.06052(19) Uani 1 1 d .
N11 N 0.91026(16) -0.00171(12) 0.77643(13) 0.0351(4) Uani 1 1 d .
C28 C 0.7429(2) -0.08852(16) 0.55761(17) 0.0383(5) Uani 1 1 d .
N21 N 0.63664(16) 0.01978(12) 0.66792(13) 0.0355(4) Uani 1 1 d .
C210 C 0.5130(2) -0.09915(16) 0.58348(17) 0.0382(5) Uani 1 1 d .
C19 C 0.88335(19) -0.03838(14) 0.87422(16) 0.0334(5) Uani 1 1 d .
C110 C 0.9626(2) -0.10503(15) 0.92040(17) 0.0357(5) Uani 1 1 d .
C18 C 0.7755(2) -0.00949(17) 0.93076(18) 0.0409(5) Uani 1 1 d .
C29 C 0.6312(2) -0.05498(15) 0.60486(16) 0.0337(5) Uani 1 1 d .
C16 C 0.8280(2) -0.11316(17) 1.07227(18) 0.0445(6) Uani 1 1 d .
C12 C 1.0121(2) -0.03202(17) 0.72643(18) 0.0409(5) Uani 1 1 d .
O11 O 0.78716(19) -0.14456(14) 1.16750(13) 0.0607(5) Uani 1 1 d .
C22 C 0.5279(2) 0.04965(19) 0.70717(18) 0.0432(6) Uani 1 1 d .
C24 C 0.4009(2) -0.0640(2) 0.62662(18) 0.0473(6) Uani 1 1 d .
C15 C 0.9333(2) -0.14140(17) 1.02075(18) 0.0410(5) Uani 1 1 d .
C17 C 0.7491(2) -0.04608(18) 1.02651(19) 0.0468(6) Uani 1 1 d .
C14 C 1.0679(2) -0.13519(18) 0.8618(2) 0.0453(6) Uani 1 1 d .
C25 C 0.5096(3) -0.17533(17) 0.51830(19) 0.0464(6) Uani 1 1 d .
C27 C 0.7368(2) -0.16135(18) 0.49453(19) 0.0448(6) Uani 1 1 d .
O21 O 0.62773(19) -0.27692(13) 0.40813(15) 0.0659(5) Uani 1 1 d .
C13 C 1.0915(2) -0.09890(18) 0.7660(2) 0.0481(6) Uani 1 1 d .
C26 C 0.6188(3) -0.20565(17) 0.47415(18) 0.0468(6) Uani 1 1 d .
C23 C 0.4082(2) 0.0095(2) 0.68792(19) 0.0484(6) Uani 1 1 d .
C111 C 0.8624(3) -0.2127(2) 1.2178(2) 0.0632(8) Uani 1 1 d D
C211 C 0.5121(4) -0.3251(3) 0.3842(4) 0.0894(12) Uani 1 1 d D
H24 H 0.320(2) -0.0935(15) 0.6083(17) 0.041(6) Uiso 1 1 d .
H15 H 0.989(2) -0.1837(18) 1.0475(18) 0.049(7) Uiso 1 1 d .
H28 H 0.822(2) -0.0575(16) 0.5665(17) 0.043(6) Uiso 1 1 d .
H22 H 0.536(2) 0.1000(16) 0.7461(18) 0.038(6) Uiso 1 1 d .
H23 H 0.337(2) 0.0369(18) 0.7168(18) 0.051(7) Uiso 1 1 d .
H18 H 0.725(2) 0.0345(17) 0.9015(17) 0.045(7) Uiso 1 1 d .
H14 H 1.115(2) -0.1774(17) 0.8907(18) 0.043(7) Uiso 1 1 d .
H12 H 1.029(2) -0.0053(16) 0.6629(18) 0.045(7) Uiso 1 1 d .
H27 H 0.813(2) -0.1867(18) 0.4623(19) 0.058(8) Uiso 1 1 d .
H13 H 1.162(3) -0.1194(18) 0.7260(19) 0.057(8) Uiso 1 1 d .
H25 H 0.432(3) -0.2026(19) 0.509(2) 0.060(8) Uiso 1 1 d .
H17 H 0.678(2) -0.0270(18) 1.0627(19) 0.058(8) Uiso 1 1 d .
H111 H 0.876(2) -0.2640(15) 1.1718(18) 0.079(10) Uiso 1 1 d D
H112 H 0.9432(19) -0.1909(19) 1.246(2) 0.089(11) Uiso 1 1 d D
H113 H 0.809(2) -0.233(2) 1.2741(18) 0.106(12) Uiso 1 1 d D
H211 H 0.535(3) -0.3743(17) 0.341(2) 0.110(13) Uiso 1 1 d D
H212 H 0.447(3) -0.2880(17) 0.349(2) 0.094(11) Uiso 1 1 d D
H213 H 0.476(3) -0.347(2) 0.4500(16) 0.092(13) Uiso 1 1 d D

loop_
_atom_site_aniso_label
_atom_site_aniso_U_11
_atom_site_aniso_U_22
_atom_site_aniso_U_33
_atom_site_aniso_U_23
_atom_site_aniso_U_13
_atom_site_aniso_U_12
Ni1 0.04175(18) 0.03332(18) 0.04304(18) 0.00065(13) -0.00013(12) -0.00131(13)
Cl1 0.0639(4) 0.0530(4) 0.0463(3) 0.0051(3) 0.0054(3) -0.0104(3)
Cl2 0.0712(4) 0.0393(4) 0.0716(4) -0.0126(3) 0.0102(3) 0.0008(3)
N11 0.0351(9) 0.0361(11) 0.0341(9) -0.0028(8) 0.0016(7) -0.0016(8)
C28 0.0374(12) 0.0375(13) 0.0398(12) 0.0003(10) -0.0022(9) 0.0011(10)
N21 0.0376(10) 0.0345(11) 0.0346(9) 0.0027(8) 0.0014(7) 0.0036(8)
C210 0.0384(12) 0.0425(14) 0.0334(11) 0.0089(10) -0.0022(9) -0.0047(10)
C19 0.0347(11) 0.0320(12) 0.0333(10) -0.0056(9) -0.0007(8) -0.0044(9)
C110 0.0351(11) 0.0323(13) 0.0395(12) -0.0030(9) -0.0025(9) -0.0042(9)
C18 0.0417(13) 0.0421(14) 0.0391(12) -0.0011(11) 0.0042(10) 0.0070(11)
C29 0.0374(11) 0.0319(12) 0.0316(10) 0.0048(9) -0.0019(8) 0.0031(9)
C16 0.0531(14) 0.0453(15) 0.0351(12) -0.0004(10) 0.0028(10) -0.0075(12)
C12 0.0410(13) 0.0430(14) 0.0390(12) -0.0011(11) 0.0070(10) -0.0018(11)
O11 0.0768(13) 0.0647(13) 0.0414(9) 0.0090(9) 0.0159(8) 0.0076(11)
C22 0.0468(14) 0.0449(15) 0.0380(12) 0.0020(11) 0.0044(10) 0.0065(12)
C24 0.0356(13) 0.0666(19) 0.0399(13) 0.0080(12) 0.0025(10) -0.0069(12)
C15 0.0440(13) 0.0363(14) 0.0423(13) -0.0001(10) -0.0029(10) -0.0005(11)
C17 0.0456(14) 0.0531(16) 0.0424(13) -0.0035(12) 0.0115(11) 0.0071(12)
C14 0.0402(13) 0.0384(14) 0.0576(15) 0.0008(12) 0.0033(11) 0.0063(11)
C25 0.0510(15) 0.0429(15) 0.0449(13) 0.0043(11) -0.0066(11) -0.0125(12)
C27 0.0470(14) 0.0447(15) 0.0425(13) -0.0026(11) -0.0027(11) 0.0087(12)
O21 0.0783(13) 0.0507(12) 0.0676(12) -0.0215(10) -0.0170(10) 0.0031(10)
C13 0.0407(13) 0.0493(16) 0.0550(15) -0.0028(12) 0.0143(11) 0.0034(12)
C26 0.0610(16) 0.0371(14) 0.0416(13) -0.0002(11) -0.0098(11) 0.0013(12)
C23 0.0359(13) 0.0672(19) 0.0426(13) 0.0089(13) 0.0084(10) 0.0061(12)
C111 0.091(2) 0.058(2) 0.0403(14) 0.0073(14) -0.0027(15) -0.0019(17)
C211 0.096(3) 0.062(2) 0.107(3) -0.030(2) -0.041(3) -0.003(2)

loop_
_atom_type_symbol
_atom_type_description
_atom_type_scat_dispersion_real
_atom_type_scat_dispersion_imag
_atom_type_scat_source
C C 0.0033 0.0016 'International Tables Vol C Tables 4.2.6.8 and 6.1.1.4'
H H 0 0 'International Tables Vol C Tables 4.2.6.8 and 6.1.1.4'
N N 0.0061 0.0033 'International Tables Vol C Tables 4.2.6.8 and 6.1.1.4'
O O 0.0106 0.006 'International Tables Vol C Tables 4.2.6.8 and 6.1.1.4'
Ni Ni 0.3393 1.1124 'International Tables Vol C Tables 4.2.6.8 and 6.1.1.4'
Cl Cl 0.1484 0.1585 'International Tables Vol C Tables 4.2.6.8 and 6.1.1.4'

loop_
_geom_angle_atom_site_label_1
_geom_angle_atom_site_label_2
_geom_angle_atom_site_label_3
_geom_angle
N11 Ni1 N21 101.05(7)
N11 Ni1 Cl2 111.31(5)
N21 Ni1 Cl2 106.13(6)
N11 Ni1 Cl1 107.56(5)
N21 Ni1 Cl1 109.49(5)
Cl2 Ni1 Cl1 119.69(3)
C12 N11 C19 117.82(19)
C12 N11 Ni1 117.42(15)
C19 N11 Ni1 124.66(14)
C27 C28 C29 120.8(2)
C27 C28 H28 119.5(14)
C29 C28 H28 119.5(15)
C22 N21 C29 118.2(2)
C22 N21 Ni1 117.58(17)
C29 N21 Ni1 124.21(14)
C24 C210 C25 121.7(2)
C24 C210 C29 118.2(2)
C25 C210 C29 120.1(2)
N11 C19 C18 120.4(2)
N11 C19 C110 121.24(19)
C18 C19 C110 118.3(2)
C14 C110 C19 117.8(2)
C14 C110 C15 121.9(2)
C19 C110 C15 120.2(2)
C17 C18 C19 120.2(2)
C17 C18 H18 121.2(15)
C19 C18 H18 118.6(15)
N21 C29 C28 121.0(2)
N21 C29 C210 121.0(2)
C28 C29 C210 118.0(2)
C15 C16 O11 125.8(2)
C15 C16 C17 119.8(2)
O11 C16 C17 114.4(2)
N11 C12 C13 123.7(2)
N11 C12 H12 116.1(15)
C13 C12 H12 120.2(15)
C16 O11 C111 117.2(2)
N21 C22 C23 123.5(3)
N21 C22 H22 115.2(15)
C23 C22 H22 121.3(15)
C23 C24 C210 119.9(2)
C23 C24 H24 123.1(14)
C210 C24 H24 117.0(14)
C16 C15 C110 120.0(2)
C16 C15 H15 123.4(15)
C110 C15 H15 116.6(15)
C18 C17 C16 121.4(2)
C18 C17 H17 119.6(16)
C16 C17 H17 119.0(16)
C13 C14 C110 119.8(2)
C13 C14 H14 123.2(16)
C110 C14 H14 117.0(16)
C26 C25 C210 120.4(2)
C26 C25 H25 122.8(17)
C210 C25 H25 116.8(17)
C28 C27 C26 121.0(2)
C28 C27 H27 122.3(15)
C26 C27 H27 116.7(15)
C26 O21 C211 117.3(3)
C14 C13 C12 119.5(2)
C14 C13 H13 120.0(16)
C12 C13 H13 120.4(16)
C25 C26 O21 126.0(2)
C25 C26 C27 119.8(2)
O21 C26 C27 114.2(2)
C24 C23 C22 119.3(2)
C24 C23 H23 123.8(16)
C22 C23 H23 116.9(16)
O11 C111 H111 113.6(16)
O11 C111 H112 112.0(19)
H111 C111 H112 110.1(19)
O11 C111 H113 104(2)
H111 C111 H113 106.1(19)
H112 C111 H113 111.1(19)
O21 C211 H211 107(2)
O21 C211 H212 111.7(19)
H211 C211 H212 112(2)
O21 C211 H213 110(2)
H211 C211 H213 109(2)
H212 C211 H213 108(2)

loop_
_geom_bond_atom_site_label_1
_geom_bond_atom_site_label_2
_geom_bond_distance
Ni1 N11 2.0232(18)
Ni1 N21 2.0268(18)
Ni1 Cl2 2.2363(7)
Ni1 Cl1 2.2424(7)
N11 C12 1.327(3)
N11 C19 1.382(3)
C28 C27 1.355(3)
C28 C29 1.412(3)
C28 H28 0.95(2)
N21 C22 1.323(3)
N21 C29 1.379(3)
C210 C24 1.402(3)
C210 C25 1.411(3)
C210 C29 1.414(3)
C19 C18 1.412(3)
C19 C110 1.412(3)
C110 C14 1.410(3)
C110 C15 1.414(3)
C18 C17 1.357(3)
C18 H18 0.92(2)
C16 C15 1.355(3)
C16 O11 1.364(3)
C16 C17 1.413(4)
C12 C13 1.385(3)
C12 H12 0.92(2)
O11 C111 1.426(3)
C22 C23 1.396(3)
C22 H22 0.91(2)
C24 C23 1.351(4)
C24 H24 0.97(2)
C15 H15 0.92(3)
C17 H17 0.92(3)
C14 C13 1.349(3)
C14 H14 0.88(2)
C25 C26 1.356(4)
C25 H25 0.91(3)
C27 C26 1.411(3)
C27 H27 0.98(3)
O21 C26 1.363(3)
O21 C211 1.426(4)
C13 H13 0.95(3)
C23 H23 0.93(3)
C111 H111 0.979(15)
C111 H112 0.956(15)
C111 H113 0.961(16)
C211 H211 0.955(16)
C211 H212 0.971(16)
C211 H213 0.973(16)

loop_
_geom_torsion_atom_site_label_1
_geom_torsion_atom_site_label_2
_geom_torsion_atom_site_label_3
_geom_torsion_atom_site_label_4
_geom_torsion
C12 N11 C19 C18 -179.4(2)
Ni1 N11 C19 C18 -3.0(3)
C12 N11 C19 C110 0.9(3)
Ni1 N11 C19 C110 177.27(14)
N11 C19 C110 C14 -2.1(3)
C18 C19 C110 C14 178.2(2)
N11 C19 C110 C15 179.81(19)
C18 C19 C110 C15 0.1(3)
N11 C19 C18 C17 179.6(2)
C110 C19 C18 C17 -0.7(3)
C22 N21 C29 C28 177.8(2)
Ni1 N21 C29 C28 0.4(3)
C22 N21 C29 C210 -0.6(3)
Ni1 N21 C29 C210 -178.08(14)
C27 C28 C29 N21 -179.1(2)
C27 C28 C29 C210 -0.6(3)
C24 C210 C29 N21 1.1(3)
C25 C210 C29 N21 179.70(19)
C24 C210 C29 C28 -177.4(2)
C25 C210 C29 C28 1.2(3)
C19 N11 C12 C13 0.9(3)
Ni1 N11 C12 C13 -175.69(19)
C15 C16 O11 C111 0.5(4)
C17 C16 O11 C111 179.8(2)
C29 N21 C22 C23 -0.1(3)
Ni1 N21 C22 C23 177.51(18)
C25 C210 C24 C23 -179.4(2)
C29 C210 C24 C23 -0.9(3)
O11 C16 C15 C110 178.0(2)
C17 C16 C15 C110 -1.3(4)
C14 C110 C15 C16 -177.1(2)
C19 C110 C15 C16 0.9(3)
C19 C18 C17 C16 0.3(4)
C15 C16 C17 C18 0.7(4)
O11 C16 C17 C18 -178.6(2)
C19 C110 C14 C13 1.5(3)
C15 C110 C14 C13 179.5(2)
C24 C210 C25 C26 177.3(2)
C29 C210 C25 C26 -1.3(3)
C29 C28 C27 C26 0.1(4)
C110 C14 C13 C12 0.3(4)
N11 C12 C13 C14 -1.5(4)
C210 C25 C26 O21 -178.4(2)
C210 C25 C26 C27 0.7(4)
C211 O21 C26 C25 -1.0(4)
C211 O21 C26 C27 179.9(3)
C28 C27 C26 C25 -0.1(4)
C28 C27 C26 O21 179.1(2)
C210 C24 C23 C22 0.2(4)
N21 C22 C23 C24 0.3(4)
